data_7028193
loop_
_publ_author_name
'Cattabriga, Michela'
'Marchi, Andrea'
'Marvelli, Lorenza'
'Rossi, Roberto'
'Vertuani, Gianni'
'Pecoraro, Rita'
'Scatturin, Angelo'
'Bertolasi, Valerio'
'Ferretti, Valeria'

_publ_section_title
;
 Synthesis and structural characterization of technetium and rhenium
 complexes containing derivatized amino acids
;
_journal_issue 9
_journal_name_full 'Journal of the Chemical Society, Dalton Transactions'
_journal_page_first 1453
_journal_paper_doi 10.1039/a707842k
_journal_year 1998
_chemical_formula_moiety 'Tc P S2 O3 N4 C34 H36'
_chemical_formula_sum 'C34 H36 N4 O3 P S2 Tc'
_chemical_formula_weight 741.76
_chemical_name_systematic
; 
 ? 
;
_space_group_IT_number 19
_symmetry_cell_setting orthorhombic
_symmetry_space_group_name_Hall 'P 2ac 2ab'
_symmetry_space_group_name_H-M 'P 21 21 21'
_atom_sites_solution_hydrogens geom
_atom_sites_solution_primary Patterson
_atom_sites_solution_secondary difmap
_audit_creation_method SHELXL
_cell_angle_alpha 90.00
_cell_angle_beta 90.00
_cell_angle_gamma 90.00
_cell_formula_units_Z 4
_cell_length_a 10.0400(10)
_cell_length_b 14.2840(10)
_cell_length_c 24.256(3)
_cell_measurement_reflns_used 25
_cell_measurement_temperature 293(2)
_cell_measurement_theta_max 13
_cell_measurement_theta_min 10
_cell_volume 3478.6(6)
_computing_cell_refinement 'CAD4 Enraf-Nonius, 1984'
_computing_data_collection 'CAD4 Enraf-Nonius, 1984'
_computing_data_reduction 'MolEN, Enraf-Nonius, 1990'
_computing_molecular_graphics 'ORTEP II, Johnson, 1976'
_computing_publication_material 'PARST, Nardelli, 1985'
_computing_structure_refinement 'SHELXL-93 (Sheldrick, 1993)'
_computing_structure_solution 'MolEN, Enraf-Nonius, 1990''
_diffrn_ambient_temperature 293(2)
_diffrn_measurement_device 'Enraf-Nonius CAD4 diffractometer'
_diffrn_measurement_method \w/2\q
_diffrn_radiation_monochromator graphite
_diffrn_radiation_source 'fine-focus sealed tube'
_diffrn_radiation_type MoK\a
_diffrn_radiation_wavelength 0.71069
_diffrn_reflns_av_R_equivalents 0.0000
_diffrn_reflns_av_sigmaI/netI 0.0329
_diffrn_reflns_limit_h_max 13
_diffrn_reflns_limit_h_min 0
_diffrn_reflns_limit_k_max 18
_diffrn_reflns_limit_k_min 0
_diffrn_reflns_limit_l_max 32
_diffrn_reflns_limit_l_min 0
_diffrn_reflns_number 4659
_diffrn_reflns_theta_max 28
_diffrn_reflns_theta_min 2
_diffrn_standards_decay_% 0
_diffrn_standards_interval_time 120
_diffrn_standards_number 3
_exptl_absorpt_coefficient_mu 0.619
_exptl_absorpt_correction_T_max 0.9985
_exptl_absorpt_correction_T_min 0.9834
_exptl_absorpt_correction_type 'psi-scan method'
_exptl_crystal_colour yellow
_exptl_crystal_density_diffrn 1.416
_exptl_crystal_F_000 1528
_exptl_crystal_size_max 0.38
_exptl_crystal_size_mid 0.24
_exptl_crystal_size_min 0.19
_refine_diff_density_max 0.662
_refine_diff_density_min -0.527
_refine_diff_density_rms 0.085
_refine_ls_abs_structure_details 'Flack H D (1983), Acta Cryst. A39, 876-881'
_refine_ls_abs_structure_Flack -0.04(9)
_refine_ls_extinction_method none
_refine_ls_goodness_of_fit_all 1.109
_refine_ls_goodness_of_fit_obs 1.177
_refine_ls_hydrogen_treatment constr
_refine_ls_matrix_type full
_refine_ls_number_parameters 287
_refine_ls_number_reflns 4659
_refine_ls_number_restraints 20
_refine_ls_restrained_S_all 1.112
_refine_ls_restrained_S_obs 1.180
_refine_ls_R_factor_all 0.0856
_refine_ls_R_factor_obs 0.0643
_refine_ls_shift/esd_max 0.05
_refine_ls_shift/esd_mean 0.009
_refine_ls_structure_factor_coef Fsqd
_refine_ls_weighting_details 'w=1/[\s^2^(Fo^2^)+(0.0831P)^2^+6.2133P] where P=(Fo^2^+2Fc^2^)/3'
_refine_ls_weighting_scheme calc
_refine_ls_wR_factor_all 0.1931
_refine_ls_wR_factor_obs 0.1805
_reflns_number_observed 3665
_reflns_number_total 4659
_reflns_observed_criterion >2sigma(I)
_cod_data_source_file k707842sup1.cif
_cod_data_source_block (II)
_cod_depositor_comments
;
The following automatic conversions were performed:

'_refine_ls_weighting_scheme' value 'calc
w=1/[\s^2^(Fo^2^)+(0.0831P)^2^+6.2133P] where P=(Fo^2^+2Fc^2^)/3' was
changed to 'calc'. New tag '_refine_ls_weighting_details' was
created. The value of the new tag was set to
'w=1/[\s^2^(Fo^2^)+(0.0831P)^2^+6.2133P] where P=(Fo^2^+2Fc^2^)/3'.

Automatic conversion script
Id: cif_fix_values 3143 2015-03-26 13:38:13Z robertas 
;
_cod_original_sg_symbol_H-M P212121
_cod_original_formula_sum 'Tc P S2 O3 N4 C34 H36'
_cod_database_code 7028193

loop_
_symmetry_equiv_pos_as_xyz
'x, y, z'
'-x+1/2, -y, z+1/2'
'-x, y+1/2, -z+1/2'
'x+1/2, -y+1/2, -z'

loop_
_atom_site_aniso_label
_atom_site_aniso_U_11
_atom_site_aniso_U_22
_atom_site_aniso_U_33
_atom_site_aniso_U_23
_atom_site_aniso_U_13
_atom_site_aniso_U_12
Tc1 0.0541(3) 0.0524(3) 0.0638(4) -0.0085(3) -0.0091(4) -0.0005(4)
P1 0.0565(13) 0.0439(10) 0.0664(12) -0.0062(9) -0.0083(11) 0.0029(10)
S1 0.090(2) 0.0552(13) 0.093(2) -0.0015(13) -0.026(2) -0.0093(13)
S2 0.192(5) 0.061(2) 0.158(4) -0.001(2) -0.049(4) -0.037(2)
O1 0.133(8) 0.097(5) 0.126(6) -0.063(5) 0.030(7) -0.008(6)
O2 0.120(7) 0.052(4) 0.082(4) 0.000(3) -0.032(5) -0.006(4)
N1 0.064(5) 0.078(5) 0.083(6) -0.017(5) -0.005(4) 0.001(4)
N2 0.102(7) 0.058(5) 0.086(6) -0.010(4) -0.030(6) -0.012(5)
N3 0.079(5) 0.060(4) 0.076(5) -0.014(4) -0.016(5) -0.005(4)
N4 0.073(5) 0.064(5) 0.065(4) -0.007(4) -0.003(4) -0.004(4)
C1 0.099(8) 0.055(5) 0.107(8) -0.009(6) -0.026(8) -0.016(5)
C2 0.167(16) 0.072(8) 0.204(17) 0.033(10) -0.029(17) -0.018(11)
C3 0.145(13) 0.086(8) 0.113(10) -0.025(7) -0.032(10) -0.044(9)
C4 0.082(7) 0.073(6) 0.081(6) -0.026(5) 0.009(6) 0.001(6)
C5 0.079(7) 0.082(6) 0.077(6) -0.032(5) 0.014(6) -0.012(6)
C9 0.112(9) 0.073(7) 0.079(7) 0.003(6) -0.002(7) -0.010(7)
C17 0.082(6) 0.052(4) 0.072(5) -0.007(4) -0.017(5) 0.000(5)
C18 0.095(8) 0.089(8) 0.085(7) 0.019(7) 0.005(6) -0.004(8)
C19 0.170(16) 0.120(12) 0.104(10) 0.034(10) 0.023(12) -0.029(12)
C20 0.174(16) 0.092(9) 0.099(10) 0.018(8) -0.049(11) -0.011(10)
C21 0.127(12) 0.086(8) 0.104(10) 0.007(8) -0.027(9) 0.025(9)
C22 0.093(7) 0.062(6) 0.079(6) -0.001(5) -0.019(6) 0.012(6)
C23 0.062(5) 0.059(5) 0.063(5) 0.005(4) -0.007(4) 0.001(4)
C24 0.067(6) 0.074(7) 0.106(8) 0.006(6) -0.002(6) -0.013(5)
C25 0.089(9) 0.111(10) 0.108(10) 0.015(8) 0.003(8) -0.022(8)
C26 0.074(7) 0.141(13) 0.102(9) 0.045(9) 0.001(7) -0.009(9)
C27 0.102(8) 0.108(9) 0.050(5) 0.014(5) 0.011(6) 0.038(8)
C28 0.074(6) 0.073(6) 0.063(6) -0.005(5) 0.004(5) 0.007(5)
C29 0.065(5) 0.045(4) 0.077(6) -0.006(4) -0.003(5) 0.003(4)
C30 0.085(6) 0.055(5) 0.090(6) -0.022(5) -0.003(6) -0.007(6)
C31 0.105(9) 0.063(6) 0.086(7) -0.019(5) -0.006(7) -0.015(6)
C32 0.120(10) 0.060(6) 0.108(9) -0.024(6) 0.022(8) 0.004(7)
C33 0.098(9) 0.057(6) 0.128(10) -0.009(6) -0.009(8) 0.020(6)
C34 0.084(6) 0.064(5) 0.088(6) -0.012(5) -0.016(6) 0.017(7)

loop_
_atom_site_label
_atom_site_type_symbol
_atom_site_fract_x
_atom_site_fract_y
_atom_site_fract_z
_atom_site_U_iso_or_equiv
_atom_site_thermal_displace_type
_atom_site_occupancy
_atom_site_calc_flag
_atom_site_refinement_flags
_atom_site_disorder_group
Tc1 Tc -0.15790(7) 0.11487(5) 0.35598(3) 0.0568(2) Uani 1 d . .
P1 P -0.3196(2) 0.03740(15) 0.29650(10) 0.0556(5) Uani 1 d . .
S1 S -0.2121(3) 0.2619(2) 0.31556(13) 0.0794(8) Uani 1 d . .
S2 S -0.0936(6) 0.4491(2) 0.3477(2) 0.137(2) Uani 1 d . .
O1 O -0.1725(11) 0.2446(7) 0.5053(4) 0.118(3) Uani 1 d . .
O2 O -0.3027(9) -0.0884(5) 0.3872(3) 0.085(2) Uani 1 d . .
N1 N -0.0279(9) 0.0737(6) 0.3246(4) 0.075(2) Uani 1 d . .
N2 N -0.0767(11) 0.2984(6) 0.4064(4) 0.082(3) Uani 1 d . .
N3 N -0.1014(9) 0.2037(6) 0.4178(3) 0.071(2) Uani 1 d . .
N4 N -0.2062(9) 0.0405(6) 0.4256(3) 0.067(2) Uani 1 d . .
C1 C -0.1250(12) 0.3310(7) 0.3608(5) 0.087(3) Uani 1 d . .
C2 C -0.1691(5) 0.4664(3) 0.2806(2) 0.148(7) Uani 1 d . .
H2A H -0.1573(5) 0.5303(3) 0.2694(2) 0.150 Uiso 1 calc R .
H2B H -0.2625(5) 0.4524(3) 0.2826(2) 0.150 Uiso 1 calc R .
H2C H -0.1274(5) 0.4257(3) 0.2542(2) 0.150 Uiso 1 calc R .
C3 C 0.0228(5) 0.3464(3) 0.4425(2) 0.115(5) Uani 1 d R .
H3A H 0.0419(5) 0.3077(3) 0.4738(2) 0.130 Uiso 1 calc R .
H3B H -0.0129(5) 0.4052(3) 0.4547(2) 0.130 Uiso 1 calc R .
H3C H 0.1032(5) 0.3571(3) 0.4220(2) 0.130 Uiso 1 calc R .
C4 C -0.1503(5) 0.1867(3) 0.4687(2) 0.078(3) Uani 1 d R .
C5 C -0.1742(5) 0.0825(3) 0.4805(2) 0.079(3) Uani 1 d R .
H5 H -0.2440(5) 0.0718(3) 0.5080(2) 0.100 Uiso 1 calc R 1
C6 C -0.0214(5) 0.0444(3) 0.5016(2) 0.100(8) Uiso 0.50 d PRD 1
H6 H 0.0477(5) 0.0622(3) 0.4751(2) 0.140 Uiso 0.50 calc PR 1
C7 C -0.0068(5) 0.0992(3) 0.5551(2) 0.153(14) Uiso 0.50 d PRD 1
H7A H 0.0037(5) 0.1645(3) 0.5468(2) 0.200 Uiso 0.50 calc PR 1
H7B H 0.0701(5) 0.0772(3) 0.5748(2) 0.200 Uiso 0.50 calc PR 1
H7C H -0.0848(5) 0.0904(3) 0.5773(2) 0.200 Uiso 0.50 calc PR 1
C8 C -0.0393(5) -0.0600(3) 0.5029(2) 0.240(28) Uiso 0.50 d PRD 1
H8A H -0.0469(5) -0.0833(3) 0.4659(2) 0.220 Uiso 0.50 calc PR 1
H8B H -0.1186(5) -0.0751(3) 0.5231(2) 0.220 Uiso 0.50 calc PR 1
H8C H 0.0362(5) -0.0883(3) 0.5206(2) 0.220 Uiso 0.50 calc PR 1
C6' C -0.0636(5) 0.0367(3) 0.5090(2) 0.077(6) Uiso 0.50 d PRD 2
H6' H -0.0654(5) -0.0295(3) 0.4984(2) 0.150 Uiso 0.50 calc PR 2
C7' C -0.0658(5) 0.0402(3) 0.5741(2) 0.138(12) Uiso 0.50 d PRD 2
H7A' H 0.0109(5) 0.0082(3) 0.5883(2) 0.130 Uiso 0.50 calc PR 2
H7B' H -0.1452(5) 0.0104(3) 0.5874(2) 0.130 Uiso 0.50 calc PR 2
H7C' H -0.0644(5) 0.1043(3) 0.5861(2) 0.130 Uiso 0.50 calc PR 2
C8' C 0.0825(5) 0.0803(3) 0.4877(2) 0.190(19) Uiso 0.50 d PRD 2
H8A' H 0.1538(5) 0.0494(3) 0.5068(2) 0.180 Uiso 0.50 calc PR 2
H8B' H 0.0856(5) 0.1462(3) 0.4953(2) 0.180 Uiso 0.50 calc PR 2
H8C' H 0.0918(5) 0.0702(3) 0.4488(2) 0.180 Uiso 0.50 calc PR 2
C9 C -0.2795(5) -0.0402(3) 0.4257(2) 0.088(3) Uani 1 d R .
O3 O -0.2843(5) -0.0790(3) 0.4825(2) 0.087(4) Uiso 0.50 d PRD 1
C10 C -0.3560(5) -0.1735(3) 0.4822(2) 0.101(8) Uiso 0.50 d PRD 1
H10A H -0.3016(5) -0.2215(3) 0.4994(2) 0.120 Uiso 0.50 calc PR 1
H10B H -0.3774(5) -0.1927(3) 0.4449(2) 0.120 Uiso 0.50 calc PR 1
C11 C -0.4845(14) -0.1557(13) 0.5162(7) 0.058(5) Uiso 0.50 d PGD 1
C12 C -0.5164(18) -0.2107(13) 0.5616(7) 0.112(9) Uiso 0.50 d PGD 1
H12 H -0.4584(25) -0.2575(18) 0.5730(11) 0.140 Uiso 0.50 calc PR 1
C13 C -0.6350(22) -0.1956(19) 0.5898(8) 0.146(15) Uiso 0.50 d PGD 1
H13 H -0.6563(32) -0.2324(25) 0.6201(11) 0.170 Uiso 0.50 calc PR 1
C14 C -0.7217(18) -0.1256(20) 0.5726(10) 0.127(10) Uiso 0.50 d PGD 1
H14 H -0.8011(22) -0.1156(28) 0.5915(14) 0.170 Uiso 0.50 calc PR 1
C15 C -0.6899(21) -0.0706(16) 0.5272(11) 0.171(17) Uiso 0.50 d PGD 1
H15 H -0.7479(29) -0.0238(21) 0.5157(15) 0.170 Uiso 0.50 calc PR 1
C16 C -0.5713(22) -0.0857(14) 0.4990(8) 0.186(20) Uiso 0.50 d PGD 1
H16 H -0.5499(32) -0.0489(20) 0.4686(11) 0.210 Uiso 0.50 calc PR 1
O3' O -0.3614(19) -0.0486(12) 0.4709(7) 0.101(5) Uiso 0.50 d PD 2
C10' C -0.4320(41) -0.1416(22) 0.4564(12) 0.177(17) Uiso 0.50 d PD 2
H10C H -0.5076(41) -0.1310(22) 0.4323(12) 0.200 Uiso 0.50 calc PR 2
H10D H -0.3712(41) -0.1851(22) 0.4389(12) 0.200 Uiso 0.50 calc PR 2
C11' C -0.4764(27) -0.1770(17) 0.5121(9) 0.143(18) Uiso 0.50 d PGD 2
C12' C -0.5838(30) -0.1301(17) 0.5353(13) 0.176(17) Uiso 0.50 d PGD 2
H12' H -0.6144(42) -0.0747(20) 0.5196(18) 0.140 Uiso 0.50 calc PR 2
C13' C -0.6455(29) -0.1658(25) 0.5821(13) 0.225(29) Uiso 0.50 d PGD 2
H13' H -0.7174(37) -0.1344(33) 0.5977(18) 0.260 Uiso 0.50 calc PR 2
C14' C -0.5997(33) -0.2485(25) 0.6056(10) 0.182(19) Uiso 0.50 d PGD 2
H14' H -0.6410(45) -0.2724(34) 0.6370(13) 0.180 Uiso 0.50 calc PR 2
C15' C -0.4923(31) -0.2954(18) 0.5824(10) 0.161(15) Uiso 0.50 d PGD 2
H15' H -0.4616(44) -0.3508(21) 0.5981(15) 0.170 Uiso 0.50 calc PR 2
C16' C -0.4306(24) -0.2597(17) 0.5356(11) 0.147(13) Uiso 0.50 d PGD 2
H16' H -0.3587(31) -0.2912(24) 0.5200(16) 0.160 Uiso 0.50 calc PR 2
C17 C -0.3540(11) 0.1066(6) 0.2343(4) 0.068(2) Uani 1 d . .
C18 C -0.2517(3) 0.1150(2) 0.19624(12) 0.090(3) Uani 1 d . .
H18 H -0.1684(3) 0.0892(2) 0.20337(12) 0.110 Uiso 1 calc R .
C19 C -0.2760(3) 0.1633(2) 0.14651(12) 0.131(6) Uani 1 d R .
H19 H -0.2089(3) 0.1677(2) 0.12022(12) 0.150 Uiso 1 calc R .
C20 C -0.3961(3) 0.2034(2) 0.13654(12) 0.121(6) Uani 1 d R .
H20 H -0.4100(3) 0.2339(2) 0.10314(12) 0.150 Uiso 1 calc R .
C21 C -0.4977(3) 0.2003(2) 0.17432(12) 0.105(4) Uani 1 d R .
H21 H -0.5775(3) 0.2314(2) 0.16748(12) 0.140 Uiso 1 calc R .
C22 C -0.4794(3) 0.1480(2) 0.22516(12) 0.078(3) Uani 1 d R .
H22 H -0.5479(3) 0.1421(2) 0.25071(12) 0.090 Uiso 1 calc R .
C23 C -0.4795(3) 0.0250(2) 0.32892(12) 0.061(2) Uani 1 d R .
C24 C -0.5659(3) -0.0503(2) 0.31835(12) 0.082(3) Uani 1 d R .
H24 H -0.5399(3) -0.0981(2) 0.29461(12) 0.100 Uiso 1 calc R .
C25 C -0.6926(3) -0.0533(2) 0.34395(12) 0.103(4) Uani 1 d R .
H25 H -0.7504(3) -0.1027(2) 0.33673(12) 0.120 Uiso 1 calc R .
C26 C -0.7311(3) 0.0193(2) 0.38072(12) 0.106(5) Uani 1 d R .
H26 H -0.8142(3) 0.0170(2) 0.39766(12) 0.120 Uiso 1 calc R .
C27 C -0.6459(3) 0.0939(2) 0.39162(12) 0.087(4) Uani 1 d R .
H27 H -0.6709(3) 0.1406(2) 0.41626(12) 0.100 Uiso 1 calc R .
C28 C -0.5212(3) 0.0979(2) 0.36492(12) 0.070(3) Uani 1 d R .
H28 H -0.4656(3) 0.1489(2) 0.37094(12) 0.085 Uiso 1 calc R .
C29 C -0.2751(3) -0.0731(2) 0.26379(12) 0.063(2) Uani 1 d R .
C30 C -0.3483(3) -0.1049(2) 0.21948(12) 0.076(3) Uani 1 d R .
H30 H -0.4226(3) -0.0714(2) 0.20786(12) 0.092 Uiso 1 calc R .
C31 C -0.3117(3) -0.1882(2) 0.19139(12) 0.085(3) Uani 1 d R .
H31 H -0.3610(3) -0.2097(2) 0.16148(12) 0.100 Uiso 1 calc R .
C32 C -0.2004(3) -0.2370(2) 0.20969(12) 0.096(4) Uani 1 d R .
H32 H -0.1749(3) -0.2912(2) 0.19128(12) 0.115 Uiso 1 calc R .
C33 C -0.1278(3) -0.2077(2) 0.25368(12) 0.095(4) Uani 1 d R .
H33 H -0.0545(3) -0.2423(2) 0.26522(12) 0.110 Uiso 1 calc R .
C34 C -0.1642(3) -0.1230(2) 0.28267(12) 0.079(3) Uani 1 d R .
H34 H -0.1153(3) -0.1023(2) 0.31290(12) 0.094 Uiso 1 calc R .

loop_
_atom_type_symbol
_atom_type_description
_atom_type_scat_dispersion_real
_atom_type_scat_dispersion_imag
_atom_type_scat_source
Tc Tc -1.4390 0.7593 'International Tables Vol C Tables 4.2.6.8 and 6.1.1.4'
P P 0.1023 0.0942 'International Tables Vol C Tables 4.2.6.8 and 6.1.1.4'
S S 0.1246 0.1234 'International Tables Vol C Tables 4.2.6.8 and 6.1.1.4'
O O 0.0106 0.0060 'International Tables Vol C Tables 4.2.6.8 and 6.1.1.4'
N N 0.0061 0.0033 'International Tables Vol C Tables 4.2.6.8 and 6.1.1.4'
C C 0.0033 0.0016 'International Tables Vol C Tables 4.2.6.8 and 6.1.1.4'
H H 0.0000 0.0000 'International Tables Vol C Tables 4.2.6.8 and 6.1.1.4'

loop_
_geom_angle_atom_site_label_1
_geom_angle_atom_site_label_2
_geom_angle_atom_site_label_3
_geom_angle
N1 Tc1 N3 110.2(4)
N1 Tc1 N4 112.9(4)
N3 Tc1 N4 77.5(3)
N1 Tc1 S1 108.1(4)
N3 Tc1 S1 79.5(3)
N4 Tc1 S1 137.8(3)
N1 Tc1 P1 95.4(3)
N3 Tc1 P1 154.2(3)
N4 Tc1 P1 95.4(2)
S1 Tc1 P1 90.25(9)
C23 P1 C29 109.0(2)
C23 P1 C17 104.2(4)
C29 P1 C17 98.9(3)
C23 P1 Tc1 112.38(14)
C29 P1 Tc1 119.17(15)
C17 P1 Tc1 111.6(3)
C1 S1 Tc1 97.3(4)
C1 S2 C2 102.7(5)
C1 N2 N3 116.6(8)
C1 N2 C3 125.9(8)
N3 N2 C3 116.5(8)
C4 N3 N2 114.7(7)
C4 N3 Tc1 117.2(5)
N2 N3 Tc1 120.3(7)
C9 N4 C5 116.9(6)
C9 N4 Tc1 124.3(5)
C5 N4 Tc1 118.3(5)
N2 C1 S1 122.1(8)
N2 C1 S2 115.8(8)
S1 C1 S2 122.1(8)
O1 C4 N3 127.0(7)
O1 C4 C5 119.2(6)
N3 C4 C5 113.7(4)
C6' C5 N4 113.9(4)
C6' C5 C4 113.8
N4 C5 C4 104.9(4)
N4 C5 C6 109.4(4)
C4 C5 C6 103.0
C8 C6 C7 120.3
C8 C6 C5 102.5
C7 C6 C5 100.3
C5 C6' C7' 116.6
C5 C6' C8' 110.6
C7' C6' C8' 108.0
O2 C9 N4 126.5(6)
O2 C9 O3' 117.4(9)
N4 C9 O3' 113.4(9)
O2 C9 O3 120.6(4)
N4 C9 O3 109.4(4)
C9 O3 C10 109.9
O3 C10 C11 104.1(7)
C12 C11 C16 120.0
C12 C11 C10 121.2(12)
C16 C11 C10 118.7(12)
C13 C12 C11 120.0
C12 C13 C14 120.0
C15 C14 C13 120.0
C14 C15 C16 120.0
C15 C16 C11 120.0
C9 O3' C10' 99.7(16)
C11' C10' O3' 102.8(19)
C12' C11' C16' 120.0
C12' C11' C10' 115.5(18)
C16' C11' C10' 123.7(18)
C11' C12' C13' 120.0
C14' C13' C12' 120.0
C15' C14' C13' 120.0
C14' C15' C16' 120.0
C15' C16' C11' 120.0
C18 C17 C22 121.4(7)
C18 C17 P1 117.0(6)
C22 C17 P1 121.6(7)
C17 C18 C19 118.9(4)
C20 C19 C18 120.9
C19 C20 C21 121.9
C20 C21 C22 119.3
C17 C22 C21 117.6(4)
C24 C23 C28 119.4
C24 C23 P1 123.14(11)
C28 C23 P1 117.40(11)
C23 C24 C25 119.8
C24 C25 C26 119.8
C27 C26 C25 120.7
C26 C27 C28 119.3
C27 C28 C23 120.9
C30 C29 C34 120.7
C30 C29 P1 119.60(12)
C34 C29 P1 119.61(12)
C29 C30 C31 120.8
C32 C31 C30 118.4
C33 C32 C31 121.9
C32 C33 C34 120.2
C29 C34 C33 117.9

loop_
_geom_bond_atom_site_label_1
_geom_bond_atom_site_label_2
_geom_bond_distance
Tc1 N1 1.621(9)
Tc1 N3 2.044(8)
Tc1 N4 2.054(8)
Tc1 S1 2.381(3)
Tc1 P1 2.437(2)
P1 C23 1.796(4)
P1 C29 1.822(4)
P1 C17 1.836(9)
S1 C1 1.716(11)
S2 C1 1.746(11)
S2 C2 1.811(7)
O1 C4 1.235(9)
O2 C9 1.184(8)
N2 C1 1.294(14)
N2 N3 1.403(12)
N2 C3 1.494(10)
N3 C4 1.352(10)
N4 C9 1.368(9)
N4 C5 1.495(9)
C4 C5 1.53
C5 C6' 1.46
C5 C6 1.71
C6 C8 1.50
C6 C7 1.52
C6' C7' 1.58
C6' C8' 1.68
C9 O3' 1.37(2)
C9 O3 1.49
O3 C10 1.53
C10 C11 1.552(14)
C11 C12 1.39
C11 C16 1.39
C12 C13 1.39
C13 C14 1.39
C14 C15 1.39
C15 C16 1.39
O3' C10' 1.54(3)
C10' C11' 1.51(2)
C11' C12' 1.39
C11' C16' 1.39
C12' C13' 1.39
C13' C14' 1.39
C14' C15' 1.39
C15' C16' 1.39
C17 C18 1.386(11)
C17 C22 1.409(11)
C18 C19 1.41
C19 C20 1.36
C20 C21 1.37
C21 C22 1.45
C23 C24 1.41
C23 C28 1.42
C24 C25 1.42
C25 C26 1.42
C26 C27 1.39
C27 C28 1.41
C29 C30 1.38
C29 C34 1.40
C30 C31 1.42
C31 C32 1.39
C32 C33 1.36
C33 C34 1.45
